data_7041065
loop_
_publ_author_name
'Frost, Jamie M.'
'Kettles, Fraser J.'
'Wilson, Claire'
'Murrie, Mark'

_publ_section_title
;
 Rational serendipity: &quot;undirected&quot; synthesis of a large {MnCu}
 complex from pre-formed Mn(II) building blocks.
;
_journal_issue 45
_journal_name_full 'Dalton transactions (Cambridge, England : 2003)'
_journal_page_first 18094
_journal_page_last 18097
_journal_paper_doi 10.1039/c6dt03914f
_journal_volume 45
_journal_year 2016
_chemical_formula_moiety 'C10 H24 Mn N3 O7, N O3'
_chemical_formula_sum 'C10 H24 Mn N4 O10'
_chemical_formula_weight 415.27
_space_group_crystal_system orthorhombic
_space_group_IT_number 61
_space_group_name_Hall '-P 2ac 2ab'
_space_group_name_H-M_alt 'P b c a'
_symmetry_space_group_name_Hall '-P 2ac 2ab'
_symmetry_space_group_name_H-M 'P b c a'
_atom_sites_solution_hydrogens mixed
_audit_creation_date 2016-08-24
_audit_creation_method
;
Olex2 1.2
(compiled 2016.02.19 svn.r3266 for OlexSys, GUI svn.r5155)
;
_audit_update_record
;
2016-08-29 deposited with the CCDC.
2016-10-28 downloaded from the CCDC.
;
_cell_angle_alpha 90
_cell_angle_beta 90
_cell_angle_gamma 90
_cell_formula_units_Z 8
_cell_length_a 13.4000(2)
_cell_length_b 13.8810(2)
_cell_length_c 17.5344(3)
_cell_measurement_reflns_used 4178
_cell_measurement_temperature 100
_cell_measurement_theta_max 27.485
_cell_measurement_theta_min 1.000
_cell_volume 3261.49(9)
_computing_cell_refinement 'HKL Scalepack (Otwinowski & Minor 1997)'
_computing_data_collection COLLECT
_computing_data_reduction 'HKL Denzo and Scalepack (Otwinowski & Minor 1997)'
_computing_molecular_graphics 'Olex2 (Dolomanov et al., 2009)'
_computing_publication_material 'Olex2 (Dolomanov et al., 2009)'
_computing_structure_refinement 'ShelXL (Sheldrick, 2015)'
_computing_structure_solution SuperFlip
_diffrn_ambient_temperature 100
_diffrn_measured_fraction_theta_full 1.000
_diffrn_measured_fraction_theta_max 1.000
_diffrn_measurement_device_type kappaCCD
_diffrn_radiation_type MoK\a
_diffrn_radiation_wavelength 0.71073
_diffrn_reflns_av_R_equivalents 0.0120
_diffrn_reflns_av_unetI/netI 0.0177
_diffrn_reflns_Laue_measured_fraction_full 1.000
_diffrn_reflns_Laue_measured_fraction_max 1.000
_diffrn_reflns_limit_h_max 17
_diffrn_reflns_limit_h_min -17
_diffrn_reflns_limit_k_max 18
_diffrn_reflns_limit_k_min -17
_diffrn_reflns_limit_l_max 22
_diffrn_reflns_limit_l_min -22
_diffrn_reflns_number 7038
_diffrn_reflns_point_group_measured_fraction_full 1.000
_diffrn_reflns_point_group_measured_fraction_max 1.000
_diffrn_reflns_theta_full 26.000
_diffrn_reflns_theta_max 27.481
_diffrn_reflns_theta_min 2.323
_diffrn_source 'fine focus sealed tube'
_diffrn_source_type 'Nonius FR590 Sealed Tube Generator'
_exptl_absorpt_coefficient_mu 0.872
_exptl_absorpt_correction_T_max 0.4300
_exptl_absorpt_correction_T_min 0.2498
_exptl_absorpt_correction_type multi-scan
_exptl_absorpt_process_details
;
SADABS-2006/1 (Bruker,2006) was used for absorption correction.
R(int) was 0.0384 before and 0.0294 after correction.
The Ratio of minimum to maximum transmission is 0.5809.
The \l/2 correction factor is 0.0015.
;
_exptl_crystal_colour pink
_exptl_crystal_colour_primary pink
_exptl_crystal_density_diffrn 1.691
_exptl_crystal_description needle
_exptl_crystal_F_000 1736
_exptl_crystal_size_max 0.43
_exptl_crystal_size_mid 0.16
_exptl_crystal_size_min 0.14
_refine_diff_density_max 0.851
_refine_diff_density_min -0.225
_refine_diff_density_rms 0.053
_refine_ls_extinction_method none
_refine_ls_goodness_of_fit_ref 1.047
_refine_ls_hydrogen_treatment mixed
_refine_ls_matrix_type full
_refine_ls_number_parameters 238
_refine_ls_number_reflns 3731
_refine_ls_number_restraints 12
_refine_ls_restrained_S_all 1.076
_refine_ls_R_factor_all 0.0345
_refine_ls_R_factor_gt 0.0271
_refine_ls_shift/su_max 0.002
_refine_ls_shift/su_mean 0.000
_refine_ls_structure_factor_coef Fsqd
_refine_ls_weighting_details 'w=1/[\s^2^(Fo^2^)+(0.0347P)^2^+1.8497P] where P=(Fo^2^+2Fc^2^)/3'
_refine_ls_weighting_scheme calc
_refine_ls_wR_factor_gt 0.0683
_refine_ls_wR_factor_ref 0.0713
_reflns_Friedel_coverage 0.000
_reflns_number_gt 3196
_reflns_number_total 3731
_reflns_threshold_expression 'I > 2\s(I)'
_cod_data_source_file c6dt03914f2.cif
_cod_data_source_block compound1
_cod_depositor_comments 'Adding full bibliography for 7041065--7041066.cif.'
_cod_database_code 7041065
_shelx_space_group_comment
;
The symmetry employed for this shelxl refinement is uniquely defined
by the following loop, which should always be used as a source of
symmetry information in preference to the above space-group names.
They are only intended as comments.
;
_olex2_refinement_description
;
1. Fixed Uiso
 At 1.2 times of:
  All C(H,H) groups
 At 1.5 times of:
  All O(H) groups
2. Restrained distances
 O1-H1
 0.85 with sigma of 0.01
 O2-H2
 0.85 with sigma of 0.01
 O3-H3
 0.85 with sigma of 0.01
 O4-H4
 0.85 with sigma of 0.01
 C4-H1
 1.900568 with sigma of 0.02
 Mn1-H1
 2.899882 with sigma of 0.02
 C6-H2
 1.905844 with sigma of 0.02
 Mn1-H2
 2.986539 with sigma of 0.02
 C8-H3
 1.898748 with sigma of 0.02
 Mn1-H3
 2.92269 with sigma of 0.02
 C10-H4
 1.896074 with sigma of 0.02
 Mn1-H4
 2.894578 with sigma of 0.02
3.a Secondary CH2 refined with riding coordinates:
 C1(H1A,H1B), C2(H2A,H2B), C3(H3A,H3B), C4(H4A,H4B), C5(H5A,H5B), C6(H6A,H6B),
 C7(H7A,H7B), C8(H8A,H8B), C9(H9A,H9B), C10(H10A,H10B)
;
_shelx_shelxl_version_number 2014/7
_olex2_submission_special_instructions 'No special instructions were received'

loop_
_space_group_symop_operation_xyz
'x, y, z'
'x, -y+1/2, z+1/2'
'-x+1/2, -y, z+1/2'
'x+1/2, -y+1/2, -z'
'-x, -y, -z'
'-x, y-1/2, -z-1/2'
'x-1/2, y, -z-1/2'
'-x-1/2, y-1/2, z'

loop_
_atom_site_label
_atom_site_type_symbol
_atom_site_fract_x
_atom_site_fract_y
_atom_site_fract_z
_atom_site_U_iso_or_equiv
_atom_site_adp_type
_atom_site_occupancy
_atom_site_site_symmetry_order
_atom_site_calc_flag
_atom_site_refinement_flags_posn
Mn1 Mn 0.66213(2) 0.36584(2) 0.62209(2) 0.01311(7) Uani 1 1 d D
O1 O 0.72177(8) 0.47717(7) 0.53940(6) 0.0185(2) Uani 1 1 d D
H1 H 0.6796(9) 0.5077(12) 0.5109(8) 0.028 Uiso 1 1 d DR
O2 O 0.57769(8) 0.29111(8) 0.52542(6) 0.0195(2) Uani 1 1 d D
H2 H 0.5616(13) 0.3267(10) 0.4862(7) 0.029 Uiso 1 1 d DR
O3 O 0.55713(8) 0.26454(8) 0.68142(6) 0.0188(2) Uani 1 1 d D
H3 H 0.5289(12) 0.2168(9) 0.6582(8) 0.028 Uiso 1 1 d DR
O4 O 0.71170(8) 0.47370(7) 0.70771(6) 0.0172(2) Uani 1 1 d D
H4 H 0.6725(9) 0.4991(11) 0.7402(8) 0.026 Uiso 1 1 d DR
O5 O 0.54088(8) 0.48163(8) 0.63003(6) 0.0227(2) Uani 1 1 d .
O6 O 0.42727(8) 0.44007(8) 0.54765(6) 0.0233(2) Uani 1 1 d .
O7 O 0.42374(8) 0.58180(8) 0.60050(6) 0.0213(2) Uani 1 1 d .
N1 N 0.76317(9) 0.28069(8) 0.71231(7) 0.0146(2) Uani 1 1 d .
N2 N 0.78538(9) 0.28910(9) 0.54630(7) 0.0160(3) Uani 1 1 d .
N3 N 0.46401(9) 0.50101(9) 0.59270(7) 0.0174(3) Uani 1 1 d .
C1 C 0.85568(11) 0.24789(11) 0.67386(8) 0.0178(3) Uani 1 1 d .
H1A H 0.8855 0.1944 0.7034 0.021 Uiso 1 1 calc R
H1B H 0.9044 0.3015 0.6728 0.021 Uiso 1 1 calc R
C2 C 0.83576(11) 0.21430(11) 0.59311(8) 0.0183(3) Uani 1 1 d .
H2A H 0.8998 0.1967 0.5687 0.022 Uiso 1 1 calc R
H2B H 0.7934 0.1559 0.5947 0.022 Uiso 1 1 calc R
C3 C 0.85714(11) 0.36606(11) 0.52427(9) 0.0197(3) Uani 1 1 d .
H3A H 0.9054 0.3401 0.4868 0.024 Uiso 1 1 calc R
H3B H 0.8949 0.3871 0.5698 0.024 Uiso 1 1 calc R
C4 C 0.80343(12) 0.45158(11) 0.48999(9) 0.0195(3) Uani 1 1 d D
H4A H 0.8499 0.5066 0.4849 0.023 Uiso 1 1 calc R
H4B H 0.7779 0.4349 0.4387 0.023 Uiso 1 1 calc R
C5 C 0.74057(12) 0.24438(11) 0.47752(8) 0.0198(3) Uani 1 1 d .
H5A H 0.7812 0.1884 0.4615 0.024 Uiso 1 1 calc R
H5B H 0.7399 0.2916 0.4352 0.024 Uiso 1 1 calc R
C6 C 0.63529(12) 0.21200(11) 0.49460(9) 0.0208(3) Uani 1 1 d D
H6A H 0.6034 0.1883 0.4472 0.025 Uiso 1 1 calc R
H6B H 0.6368 0.1584 0.5318 0.025 Uiso 1 1 calc R
C7 C 0.70432(11) 0.19726(10) 0.73967(8) 0.0175(3) Uani 1 1 d .
H7A H 0.7325 0.1738 0.7884 0.021 Uiso 1 1 calc R
H7B H 0.7086 0.1443 0.7020 0.021 Uiso 1 1 calc R
C8 C 0.59600(11) 0.22496(11) 0.75124(9) 0.0185(3) Uani 1 1 d D
H8A H 0.5568 0.1675 0.7661 0.022 Uiso 1 1 calc R
H8B H 0.5906 0.2732 0.7926 0.022 Uiso 1 1 calc R
C9 C 0.78807(12) 0.34479(11) 0.77754(8) 0.0192(3) Uani 1 1 d .
H9A H 0.8510 0.3231 0.8016 0.023 Uiso 1 1 calc R
H9B H 0.7344 0.3415 0.8163 0.023 Uiso 1 1 calc R
C10 C 0.79941(11) 0.44712(10) 0.74975(9) 0.0193(3) Uani 1 1 d D
H10A H 0.8083 0.4910 0.7937 0.023 Uiso 1 1 calc R
H10B H 0.8590 0.4524 0.7166 0.023 Uiso 1 1 calc R
O8 O 0.60301(9) 0.57807(8) 0.80941(7) 0.0261(3) Uani 1 1 d .
O9 O 0.46816(9) 0.57297(9) 0.87817(7) 0.0274(3) Uani 1 1 d .
O10 O 0.54302(9) 0.44075(8) 0.84557(7) 0.0283(3) Uani 1 1 d .
N4 N 0.53768(9) 0.53062(9) 0.84477(7) 0.0180(3) Uani 1 1 d .

loop_
_atom_site_aniso_label
_atom_site_aniso_U_11
_atom_site_aniso_U_22
_atom_site_aniso_U_33
_atom_site_aniso_U_23
_atom_site_aniso_U_13
_atom_site_aniso_U_12
Mn1 0.01334(12) 0.01252(12) 0.01346(12) 0.00015(8) -0.00051(8) 0.00067(8)
O1 0.0195(5) 0.0181(5) 0.0177(5) 0.0024(4) 0.0011(4) 0.0036(4)
O2 0.0185(5) 0.0194(5) 0.0206(5) -0.0005(4) -0.0033(4) 0.0028(4)
O3 0.0174(5) 0.0190(5) 0.0201(5) 0.0034(4) -0.0019(4) -0.0021(4)
O4 0.0167(5) 0.0166(5) 0.0183(5) -0.0031(4) -0.0021(4) 0.0029(4)
O5 0.0198(6) 0.0242(6) 0.0241(6) -0.0021(5) -0.0072(4) 0.0067(5)
O6 0.0247(6) 0.0194(5) 0.0257(6) -0.0033(5) -0.0062(5) 0.0004(5)
O7 0.0237(6) 0.0186(5) 0.0215(5) -0.0014(4) 0.0001(5) 0.0077(5)
N1 0.0143(6) 0.0137(6) 0.0157(6) -0.0003(5) 0.0002(5) 0.0005(5)
N2 0.0166(6) 0.0159(6) 0.0155(6) 0.0007(5) -0.0003(5) 0.0006(5)
N3 0.0173(6) 0.0189(6) 0.0158(6) 0.0021(5) 0.0017(5) 0.0014(5)
C1 0.0131(7) 0.0205(7) 0.0198(7) 0.0032(6) 0.0001(6) 0.0029(6)
C2 0.0166(7) 0.0183(7) 0.0198(7) 0.0001(6) 0.0008(6) 0.0051(6)
C3 0.0175(7) 0.0212(8) 0.0204(7) 0.0017(6) 0.0025(6) -0.0010(6)
C4 0.0209(7) 0.0189(7) 0.0185(7) 0.0005(6) 0.0033(6) -0.0011(6)
C5 0.0232(8) 0.0192(7) 0.0171(7) -0.0028(6) -0.0002(6) 0.0018(6)
C6 0.0240(8) 0.0174(7) 0.0211(8) -0.0038(6) -0.0007(6) -0.0013(6)
C7 0.0184(7) 0.0159(7) 0.0183(7) 0.0037(6) 0.0015(6) 0.0006(6)
C8 0.0184(7) 0.0197(7) 0.0174(7) 0.0040(6) 0.0010(6) -0.0002(6)
C9 0.0196(7) 0.0209(7) 0.0171(7) -0.0005(6) -0.0043(6) 0.0003(6)
C10 0.0166(7) 0.0178(7) 0.0235(7) -0.0033(6) -0.0047(6) 0.0001(6)
O8 0.0249(6) 0.0256(6) 0.0278(6) 0.0039(5) 0.0046(5) -0.0043(5)
O9 0.0246(6) 0.0305(6) 0.0269(6) -0.0024(5) 0.0079(5) 0.0074(5)
O10 0.0310(6) 0.0185(5) 0.0353(6) -0.0007(5) 0.0004(5) 0.0029(5)
N4 0.0167(6) 0.0219(6) 0.0155(6) 0.0014(5) -0.0015(5) -0.0006(5)

loop_
_atom_type_symbol
_atom_type_description
_atom_type_scat_dispersion_real
_atom_type_scat_dispersion_imag
_atom_type_scat_source
C C 0.0033 0.0016 'International Tables Vol C Tables 4.2.6.8 and 6.1.1.4'
H H 0.0000 0.0000 'International Tables Vol C Tables 4.2.6.8 and 6.1.1.4'
Mn Mn 0.3368 0.7283 'International Tables Vol C Tables 4.2.6.8 and 6.1.1.4'
N N 0.0061 0.0033 'International Tables Vol C Tables 4.2.6.8 and 6.1.1.4'
O O 0.0106 0.0060 'International Tables Vol C Tables 4.2.6.8 and 6.1.1.4'

loop_
_geom_angle_atom_site_label_1
_geom_angle_atom_site_label_2
_geom_angle_atom_site_label_3
_geom_angle
O1 Mn1 O2 90.55(4)
O1 Mn1 O5 79.07(4)
O1 Mn1 N1 124.07(4)
O1 Mn1 N2 72.67(4)
O2 Mn1 O5 90.72(4)
O2 Mn1 N1 123.06(4)
O2 Mn1 N2 74.07(4)
O3 Mn1 O1 160.97(4)
O3 Mn1 O2 75.48(4)
O3 Mn1 O5 88.10(4)
O3 Mn1 N1 74.87(4)
O3 Mn1 N2 114.50(4)
O4 Mn1 O1 82.37(4)
O4 Mn1 O2 162.64(4)
O4 Mn1 O3 107.24(4)
O4 Mn1 O5 72.42(4)
O4 Mn1 N1 73.57(4)
O4 Mn1 N2 118.22(4)
O5 Mn1 N1 135.04(4)
O5 Mn1 N2 147.49(4)
N2 Mn1 N1 75.80(4)
Mn1 O1 H1 118.2(10)
C4 O1 Mn1 119.01(9)
C4 O1 H1 105.7(10)
Mn1 O2 H2 116.7(10)
C6 O2 Mn1 110.93(8)
C6 O2 H2 105.5(10)
Mn1 O3 H3 122.4(10)
C8 O3 Mn1 113.99(8)
C8 O3 H3 105.4(10)
Mn1 O4 H4 123.1(10)
C10 O4 Mn1 114.74(8)
C10 O4 H4 105.6(10)
N3 O5 Mn1 134.75(9)
C1 N1 Mn1 108.90(8)
C1 N1 C9 110.24(11)
C7 N1 Mn1 107.40(8)
C7 N1 C1 110.63(11)
C7 N1 C9 109.77(11)
C9 N1 Mn1 109.86(8)
C2 N2 Mn1 108.71(8)
C2 N2 C3 110.58(12)
C3 N2 Mn1 105.83(9)
C5 N2 Mn1 111.20(9)
C5 N2 C2 109.92(11)
C5 N2 C3 110.54(11)
O5 N3 O6 120.45(12)
O5 N3 O7 119.39(12)
O7 N3 O6 120.16(12)
N1 C1 H1A 109.2
N1 C1 H1B 109.2
N1 C1 C2 111.86(12)
H1A C1 H1B 107.9
C2 C1 H1A 109.2
C2 C1 H1B 109.2
N2 C2 C1 112.42(12)
N2 C2 H2A 109.1
N2 C2 H2B 109.1
C1 C2 H2A 109.1
C1 C2 H2B 109.1
H2A C2 H2B 107.9
N2 C3 H3A 109.4
N2 C3 H3B 109.4
N2 C3 C4 111.04(12)
H3A C3 H3B 108.0
C4 C3 H3A 109.4
C4 C3 H3B 109.4
O1 C4 C3 108.42(12)
O1 C4 H4A 110.0
O1 C4 H4B 110.0
C3 C4 H4A 110.0
C3 C4 H4B 110.0
H4A C4 H4B 108.4
N2 C5 H5A 109.7
N2 C5 H5B 109.7
N2 C5 C6 109.96(12)
H5A C5 H5B 108.2
C6 C5 H5A 109.7
C6 C5 H5B 109.7
O2 C6 C5 110.27(12)
O2 C6 H6A 109.6
O2 C6 H6B 109.6
C5 C6 H6A 109.6
C5 C6 H6B 109.6
H6A C6 H6B 108.1
N1 C7 H7A 109.5
N1 C7 H7B 109.5
N1 C7 C8 110.80(12)
H7A C7 H7B 108.1
C8 C7 H7A 109.5
C8 C7 H7B 109.5
O3 C8 C7 109.25(12)
O3 C8 H8A 109.8
O3 C8 H8B 109.8
C7 C8 H8A 109.8
C7 C8 H8B 109.8
H8A C8 H8B 108.3
N1 C9 H9A 109.7
N1 C9 H9B 109.7
N1 C9 C10 109.72(12)
H9A C9 H9B 108.2
C10 C9 H9A 109.7
C10 C9 H9B 109.7
O4 C10 C9 108.98(12)
O4 C10 H10A 109.9
O4 C10 H10B 109.9
C9 C10 H10A 109.9
C9 C10 H10B 109.9
H10A C10 H10B 108.3
O9 N4 O8 120.27(13)
O9 N4 O10 120.51(13)
O10 N4 O8 119.22(13)

loop_
_geom_bond_atom_site_label_1
_geom_bond_atom_site_label_2
_geom_bond_distance
Mn1 O1 2.2647(10)
Mn1 O2 2.2868(11)
Mn1 O3 2.2448(11)
Mn1 O4 2.2220(10)
Mn1 O5 2.2897(11)
Mn1 N1 2.3944(12)
Mn1 N2 2.3724(12)
O1 H1 0.865(9)
O1 C4 1.4402(18)
O2 H2 0.874(9)
O2 C6 1.4469(18)
O3 H3 0.865(8)
O3 C8 1.4394(18)
O4 H4 0.852(8)
O4 C10 1.4355(18)
O5 N3 1.2498(16)
O6 N3 1.2578(17)
O7 N3 1.2520(16)
N1 C1 1.4828(18)
N1 C7 1.4809(18)
N1 C9 1.4870(18)
N2 C2 1.4857(18)
N2 C3 1.4884(19)
N2 C5 1.4834(19)
C1 H1A 0.9900
C1 H1B 0.9900
C1 C2 1.514(2)
C2 H2A 0.9900
C2 H2B 0.9900
C3 H3A 0.9900
C3 H3B 0.9900
C3 C4 1.513(2)
C4 H4A 0.9900
C4 H4B 0.9900
C5 H5A 0.9900
C5 H5B 0.9900
C5 C6 1.511(2)
C6 H6A 0.9900
C6 H6B 0.9900
C7 H7A 0.9900
C7 H7B 0.9900
C7 C8 1.515(2)
C8 H8A 0.9900
C8 H8B 0.9900
C9 H9A 0.9900
C9 H9B 0.9900
C9 C10 1.509(2)
C10 H10A 0.9900
C10 H10B 0.9900
O8 N4 1.2587(17)
O9 N4 1.2476(17)
O10 N4 1.2497(17)

loop_
_geom_hbond_atom_site_label_D
_geom_hbond_atom_site_label_H
_geom_hbond_atom_site_label_A
_geom_hbond_distance_DH
_geom_hbond_distance_HA
_geom_hbond_distance_DA
_geom_hbond_angle_DHA
_geom_hbond_site_symmetry_A
O1 H1 O6 0.865(9) 1.906(9) 2.7639(15) 171.3(16) 5_666
O1 H1 N3 0.865(9) 2.649(13) 3.4139(17) 148.0(16) 5_666
O2 H2 O7 0.874(9) 1.991(11) 2.8263(15) 159.6(16) 5_666
O3 H3 O9 0.865(8) 2.096(12) 2.8772(16) 149.9(16) 6_657
O4 H4 O8 0.852(8) 1.882(9) 2.7202(15) 167.9(17) .
O4 H4 N4 0.852(8) 2.611(10) 3.4405(16) 165.1(16) .
C1 H1A O8 0.99 2.47 3.3931(18) 155.6 8_755
C3 H3B O10 0.99 2.59 3.534(2) 160.0 7_657
C5 H5A O6 0.99 2.65 3.6068(19) 162.0 4_556
C6 H6A O10 0.99 2.65 3.5850(19) 156.8 2_554
C6 H6B O9 0.99 2.42 3.2594(19) 141.7 6_657
C7 H7A O8 0.99 2.60 3.3012(19) 127.9 8_755
C7 H7B O4 0.99 2.60 3.3481(18) 132.4 8_755
C8 H8A O7 0.99 2.64 3.2828(18) 123.0 6_657
C8 H8B O10 0.99 2.58 3.4947(19) 152.8 .

loop_
_geom_torsion_atom_site_label_1
_geom_torsion_atom_site_label_2
_geom_torsion_atom_site_label_3
_geom_torsion_atom_site_label_4
_geom_torsion
Mn1 O1 C4 C3 -20.89(15)
Mn1 O2 C6 C5 -49.08(13)
Mn1 O3 C8 C7 -42.35(14)
Mn1 O4 C10 C9 -47.33(14)
Mn1 O5 N3 O6 15.7(2)
Mn1 O5 N3 O7 -164.32(10)
Mn1 N1 C1 C2 -38.63(14)
Mn1 N1 C7 C8 -39.87(13)
Mn1 N1 C9 C10 -33.83(14)
Mn1 N2 C2 C1 -40.92(13)
Mn1 N2 C3 C4 -51.50(13)
Mn1 N2 C5 C6 -31.03(14)
N1 C1 C2 N2 55.56(16)
N1 C7 C8 O3 55.62(15)
N1 C9 C10 O4 53.10(16)
N2 C3 C4 O1 48.79(16)
N2 C5 C6 O2 53.57(16)
C1 N1 C7 C8 -158.60(12)
C1 N1 C9 C10 86.18(14)
C2 N2 C3 C4 -169.05(12)
C2 N2 C5 C6 89.39(14)
C3 N2 C2 C1 74.84(15)
C3 N2 C5 C6 -148.27(12)
C5 N2 C2 C1 -162.84(12)
C5 N2 C3 C4 69.00(15)
C7 N1 C1 C2 79.19(14)
C7 N1 C9 C10 -151.70(12)
C9 N1 C1 C2 -159.21(12)
C9 N1 C7 C8 79.52(15)
